data_1504460
loop_
_publ_author_name
'Ali, Zulfiqar'
'Ferreira, Daneel'
'Carvalho, Paulo'
'Avery, Mitchell A.'
'Khan, Ikhlas A.'

_publ_section_title
;
 Nigellidine-4-O-sulfite, the first sulfated indazole-type alkaloid from
 the seeds of Nigella sativa
;
_journal_issue 6
_journal_name_full 'Journal of natural products'
_journal_page_first 1111
_journal_page_last 1112
_journal_paper_doi 10.1021/np800172x
_journal_volume 71
_journal_year 2008
_chemical_compound_source 'Extracted from Nigella sativa Linn.'
_chemical_formula_moiety 'C18 H18 N2 O5 S'
_chemical_formula_sum 'C18 H18 N2 O5 S'
_chemical_formula_weight 374.40
_chemical_name_common 'Nigellidine sulphate'
_chemical_name_systematic
;
11-(4-hydroxyphenyl)-3-methyl-6,7,8,9-tetrahydropyridazino
[1,2-a]indazol-10-ium-1-yl sulfate
;
_space_group_IT_number 2
_symmetry_cell_setting triclinic
_symmetry_Int_Tables_number 2
_symmetry_space_group_name_Hall '-P 1'
_symmetry_space_group_name_H-M 'P -1'
_atom_sites_solution_hydrogens geom
_atom_sites_solution_primary direct
_atom_sites_solution_secondary difmap
_audit_creation_method SHELXL-97
_audit_update_record
;
2008-02-13 # Formatted by publCIF
;
_cell_angle_alpha 73.781(2)
_cell_angle_beta 68.704(3)
_cell_angle_gamma 72.799(2)
_cell_formula_units_Z 2
_cell_length_a 8.6602(4)
_cell_length_b 10.0129(4)
_cell_length_c 10.7964(4)
_cell_measurement_reflns_used 6032
_cell_measurement_temperature 100
_cell_measurement_theta_max 68.95
_cell_measurement_theta_min 4.48
_cell_volume 817.57(6)
_computing_cell_refinement 'Bruker SMART'
_computing_data_collection 'Bruker SMART'
_computing_data_reduction 'Bruker SAINT'
_computing_molecular_graphics 'Bruker SHELXTL'
_computing_publication_material 'Bruker SHELXTL'
_computing_structure_refinement 'SHELXL-97 (Sheldrick, 1997)'
_computing_structure_solution 'SHELXS-97 (Sheldrick, 1990)'
_diffrn_ambient_temperature 100
_diffrn_measured_fraction_theta_full 0.909
_diffrn_measured_fraction_theta_max 0.909
_diffrn_measurement_device_type 'CCD area detector'
_diffrn_measurement_method 'phi and omega scans'
_diffrn_radiation_monochromator graphite
_diffrn_radiation_type CuK\a
_diffrn_radiation_wavelength 1.54178
_diffrn_reflns_av_R_equivalents 0.0199
_diffrn_reflns_av_sigmaI/netI 0.0213
_diffrn_reflns_limit_h_max 10
_diffrn_reflns_limit_h_min -10
_diffrn_reflns_limit_k_max 12
_diffrn_reflns_limit_k_min -11
_diffrn_reflns_limit_l_max 13
_diffrn_reflns_limit_l_min -12
_diffrn_reflns_number 7785
_diffrn_reflns_theta_full 69.37
_diffrn_reflns_theta_max 69.37
_diffrn_reflns_theta_min 4.71
_diffrn_source 'fine-focus sealed tube'
_diffrn_source_type 'Siemens KFF Cu 2 K90'
_exptl_absorpt_coefficient_mu 2.071
_exptl_absorpt_correction_T_max 0.8197
_exptl_absorpt_correction_T_min 0.6048
_exptl_absorpt_correction_type none
_exptl_crystal_colour Purple
_exptl_crystal_density_diffrn 1.521
_exptl_crystal_density_method 'not measured'
_exptl_crystal_description Blades
_exptl_crystal_F_000 392
_exptl_crystal_recrystallization_method
;
'The title compound was dissolved in Chloroform, Methanol and Water (65:35:10),
and crystals formed after more Methanol was added'
;
_exptl_crystal_size_max 0.27
_exptl_crystal_size_mid 0.25
_exptl_crystal_size_min 0.10
_refine_diff_density_max 0.497
_refine_diff_density_min -0.385
_refine_diff_density_rms 0.051
_refine_ls_extinction_method none
_refine_ls_goodness_of_fit_ref 1.067
_refine_ls_hydrogen_treatment mixed
_refine_ls_matrix_type full
_refine_ls_number_parameters 237
_refine_ls_number_reflns 2792
_refine_ls_number_restraints 0
_refine_ls_restrained_S_all 1.067
_refine_ls_R_factor_all 0.0354
_refine_ls_R_factor_gt 0.0335
_refine_ls_shift/su_max 0.001
_refine_ls_shift/su_mean 0.000
_refine_ls_structure_factor_coef Fsqd
_refine_ls_weighting_details 'calc w=1/[\s^2^(Fo^2^)+(0.0476P)^2^+0.5065P] where P=(Fo^2^+2Fc^2^)/3'
_refine_ls_weighting_scheme calc
_refine_ls_wR_factor_gt 0.0894
_refine_ls_wR_factor_ref 0.0906
_reflns_number_gt 2632
_reflns_number_total 2792
_reflns_threshold_expression >2sigma(I)
_cod_data_source_file np800172x-file003.cif
_cod_data_source_block zns7_92_1a
_cod_database_code 1504460

loop_
_symmetry_equiv_pos_as_xyz
'x, y, z'
'-x, -y, -z'

loop_
_atom_site_label
_atom_site_type_symbol
_atom_site_fract_x
_atom_site_fract_y
_atom_site_fract_z
_atom_site_U_iso_or_equiv
_atom_site_adp_type
_atom_site_occupancy
_atom_site_symmetry_multiplicity
_atom_site_calc_flag
_atom_site_refinement_flags
S1 S 0.18030(6) -0.32888(4) 1.18511(4) 0.02080(14) Uani 1 1 d .
C10 C 0.2313(2) 0.13762(17) 1.02391(17) 0.0161(3) Uani 1 1 d .
C4 C 0.4642(2) -0.00529(17) 0.71835(18) 0.0176(3) Uani 1 1 d .
H4 H 0.5136 0.0359 0.6291 0.021 Uiso 1 1 calc R
C5 C 0.3845(2) 0.07557(17) 0.82025(17) 0.0163(3) Uani 1 1 d .
C3 C 0.4660(2) -0.14902(17) 0.75676(18) 0.0175(3) Uani 1 1 d .
C2 C 0.3970(2) -0.21102(17) 0.89451(17) 0.0176(3) Uani 1 1 d .
H2 H 0.4044 -0.3089 0.9183 0.021 Uiso 1 1 calc R
C8 C 0.2174(2) 0.50714(17) 0.81817(18) 0.0194(4) Uani 1 1 d .
H8A H 0.2107 0.6025 0.8274 0.023 Uiso 1 1 calc R
H8B H 0.1133 0.5067 0.8039 0.023 Uiso 1 1 calc R
C1 C 0.3195(2) -0.13050(17) 0.99374(17) 0.0170(3) Uani 1 1 d .
C9 C 0.2356(2) 0.40225(17) 0.94710(18) 0.0189(4) Uani 1 1 d .
H9A H 0.3279 0.4152 0.9701 0.023 Uiso 1 1 calc R
H9B H 0.1321 0.4213 1.0210 0.023 Uiso 1 1 calc R
C7 C 0.3678(2) 0.46787(17) 0.69680(18) 0.0213(4) Uani 1 1 d .
H7A H 0.3570 0.5375 0.6157 0.026 Uiso 1 1 calc R
H7B H 0.4724 0.4674 0.7108 0.026 Uiso 1 1 calc R
C6 C 0.3720(2) 0.32151(17) 0.67984(18) 0.0198(4) Uani 1 1 d .
H6A H 0.2754 0.3261 0.6522 0.024 Uiso 1 1 calc R
H6B H 0.4746 0.2908 0.6094 0.024 Uiso 1 1 calc R
C17 C 0.1417(2) 0.22718(17) 1.24080(17) 0.0183(3) Uani 1 1 d .
H17 H 0.2283 0.2771 1.2042 0.022 Uiso 1 1 calc R
C15 C -0.0977(2) 0.16216(18) 1.42624(18) 0.0201(4) Uani 1 1 d .
C12 C 0.1237(2) 0.14453(17) 1.16346(17) 0.0169(3) Uani 1 1 d .
C13 C -0.0073(2) 0.06908(17) 1.22176(18) 0.0186(4) Uani 1 1 d .
H13 H -0.0212 0.0129 1.1726 0.022 Uiso 1 1 calc R
C16 C 0.0336(2) 0.23605(18) 1.37016(18) 0.0200(4) Uani 1 1 d .
H16 H 0.0480 0.2911 1.4200 0.024 Uiso 1 1 calc R
C14 C -0.1151(2) 0.07747(18) 1.35070(18) 0.0205(4) Uani 1 1 d .
H14 H -0.2005 0.0263 1.3881 0.025 Uiso 1 1 calc R
C18 C 0.5426(2) -0.24129(17) 0.65153(18) 0.0197(4) Uani 1 1 d .
H18A H 0.4541 -0.2542 0.6252 0.029 Uiso 1 1 calc R
H18B H 0.6018 -0.3323 0.6884 0.029 Uiso 1 1 calc R
H18C H 0.6206 -0.1962 0.5738 0.029 Uiso 1 1 calc R
C11 C 0.3059(2) 0.01963(17) 0.95608(17) 0.0162(3) Uani 1 1 d .
N1 N 0.36700(17) 0.21805(14) 0.80729(14) 0.0168(3) Uani 1 1 d .
N2 N 0.26976(17) 0.25331(14) 0.93071(14) 0.0155(3) Uani 1 1 d .
O2 O 0.26056(16) -0.18474(12) 1.12994(12) 0.0205(3) Uani 1 1 d .
O1 O -0.21202(16) 0.17020(14) 1.55032(13) 0.0262(3) Uani 1 1 d .
H1 H -0.1867 0.2187 1.5869 0.039 Uiso 1 1 calc R
O5 O 0.32065(19) -0.44517(13) 1.14765(14) 0.0311(3) Uani 1 1 d .
O3 O 0.1175(2) -0.32769(14) 1.32816(14) 0.0356(4) Uani 1 1 d .
O4 O 0.05354(19) -0.30172(17) 1.12033(16) 0.0405(4) Uani 1 1 d .

loop_
_atom_site_aniso_label
_atom_site_aniso_U_11
_atom_site_aniso_U_22
_atom_site_aniso_U_33
_atom_site_aniso_U_23
_atom_site_aniso_U_13
_atom_site_aniso_U_12
S1 0.0277(2) 0.0183(2) 0.0185(2) -0.00133(15) -0.0061(2) -0.01128(16)
C10 0.0159(8) 0.0163(7) 0.0189(9) -0.0030(6) -0.0079(7) -0.0049(6)
C4 0.0194(8) 0.0170(8) 0.0164(9) -0.0033(6) -0.0042(7) -0.0056(6)
C5 0.0161(8) 0.0146(7) 0.0202(9) -0.0040(6) -0.0061(7) -0.0050(6)
C3 0.0166(8) 0.0177(8) 0.0203(9) -0.0056(6) -0.0063(7) -0.0041(6)
C2 0.0203(8) 0.0137(7) 0.0216(9) -0.0037(6) -0.0082(8) -0.0051(6)
C8 0.0227(8) 0.0138(7) 0.0213(9) -0.0046(6) -0.0049(8) -0.0043(6)
C1 0.0174(8) 0.0178(8) 0.0179(9) -0.0016(6) -0.0066(7) -0.0069(6)
C9 0.0227(8) 0.0144(8) 0.0204(9) -0.0073(6) -0.0043(8) -0.0041(6)
C7 0.0252(9) 0.0152(8) 0.0220(10) -0.0035(6) -0.0026(8) -0.0083(7)
C6 0.0243(9) 0.0168(8) 0.0165(9) -0.0029(6) -0.0022(8) -0.0070(6)
C17 0.0174(8) 0.0180(8) 0.0200(9) -0.0035(6) -0.0065(7) -0.0036(6)
C15 0.0180(8) 0.0228(8) 0.0162(9) -0.0035(7) -0.0044(8) -0.0010(6)
C12 0.0172(8) 0.0157(7) 0.0175(9) -0.0027(6) -0.0066(7) -0.0020(6)
C13 0.0200(8) 0.0184(8) 0.0193(9) -0.0043(6) -0.0073(8) -0.0044(6)
C16 0.0217(8) 0.0208(8) 0.0196(9) -0.0063(7) -0.0084(8) -0.0032(7)
C14 0.0175(8) 0.0213(8) 0.0226(10) -0.0021(7) -0.0064(8) -0.0058(6)
C18 0.0241(9) 0.0167(8) 0.0197(9) -0.0055(6) -0.0060(8) -0.0057(6)
C11 0.0164(8) 0.0172(8) 0.0175(9) -0.0041(6) -0.0059(7) -0.0056(6)
N1 0.0191(7) 0.0143(7) 0.0163(8) -0.0054(5) -0.0019(6) -0.0049(5)
N2 0.0160(6) 0.0156(7) 0.0158(8) -0.0061(5) -0.0033(6) -0.0038(5)
O2 0.0300(6) 0.0164(6) 0.0165(6) -0.0028(4) -0.0050(6) -0.0099(5)
O1 0.0241(6) 0.0343(7) 0.0193(7) -0.0087(5) -0.0014(6) -0.0086(5)
O5 0.0480(8) 0.0166(6) 0.0264(8) -0.0021(5) -0.0106(7) -0.0066(6)
O3 0.0549(9) 0.0286(7) 0.0210(8) -0.0044(5) 0.0010(7) -0.0220(6)
O4 0.0350(8) 0.0507(9) 0.0417(10) 0.0065(7) -0.0173(8) -0.0254(7)

loop_
_atom_type_symbol
_atom_type_description
_atom_type_scat_dispersion_real
_atom_type_scat_dispersion_imag
_atom_type_scat_source
C C 0.0181 0.0091 'International Tables Vol C Tables 4.2.6.8 and 6.1.1.4'
H H 0.0000 0.0000 'International Tables Vol C Tables 4.2.6.8 and 6.1.1.4'
N N 0.0311 0.0180 'International Tables Vol C Tables 4.2.6.8 and 6.1.1.4'
O O 0.0492 0.0322 'International Tables Vol C Tables 4.2.6.8 and 6.1.1.4'
S S 0.3331 0.5567 'International Tables Vol C Tables 4.2.6.8 and 6.1.1.4'

loop_
_geom_angle_atom_site_label_1
_geom_angle_atom_site_label_2
_geom_angle_atom_site_label_3
_geom_angle
O4 S1 O5 114.23(9)
O4 S1 O3 115.60(10)
O5 S1 O3 114.22(9)
O4 S1 O2 105.54(8)
O5 S1 O2 105.87(8)
O3 S1 O2 99.24(7)
N2 C10 C11 106.42(15)
N2 C10 C12 122.94(14)
C11 C10 C12 130.54(15)
C3 C4 C5 116.75(16)
C3 C4 H4 121.6
C5 C4 H4 121.6
N1 C5 C4 127.49(16)
N1 C5 C11 108.40(14)
C4 C5 C11 124.11(15)
C4 C3 C2 120.78(15)
C4 C3 C18 119.64(16)
C2 C3 C18 119.58(14)
C1 C2 C3 121.85(15)
C1 C2 H2 119.1
C3 C2 H2 119.1
C9 C8 C7 110.61(14)
C9 C8 H8A 109.5
C7 C8 H8A 109.5
C9 C8 H8B 109.5
C7 C8 H8B 109.5
H8A C8 H8B 108.1
C2 C1 O2 124.78(15)
C2 C1 C11 118.73(15)
O2 C1 C11 116.40(14)
N2 C9 C8 111.28(13)
N2 C9 H9A 109.4
C8 C9 H9A 109.4
N2 C9 H9B 109.4
C8 C9 H9B 109.4
H9A C9 H9B 108.0
C6 C7 C8 108.93(14)
C6 C7 H7A 109.9
C8 C7 H7A 109.9
C6 C7 H7B 109.9
C8 C7 H7B 109.9
H7A C7 H7B 108.3
N1 C6 C7 110.60(14)
N1 C6 H6A 109.5
C7 C6 H6A 109.5
N1 C6 H6B 109.5
C7 C6 H6B 109.5
H6A C6 H6B 108.1
C16 C17 C12 121.38(16)
C16 C17 H17 119.3
C12 C17 H17 119.3
O1 C15 C16 123.08(16)
O1 C15 C14 117.81(16)
C16 C15 C14 119.11(16)
C17 C12 C13 118.11(16)
C17 C12 C10 122.84(15)
C13 C12 C10 119.02(14)
C14 C13 C12 120.67(15)
C14 C13 H13 119.7
C12 C13 H13 119.7
C17 C16 C15 119.96(15)
C17 C16 H16 120.0
C15 C16 H16 120.0
C13 C14 C15 120.76(16)
C13 C14 H14 119.6
C15 C14 H14 119.6
C3 C18 H18A 109.5
C3 C18 H18B 109.5
H18A C18 H18B 109.5
C3 C18 H18C 109.5
H18A C18 H18C 109.5
H18B C18 H18C 109.5
C5 C11 C1 117.54(15)
C5 C11 C10 106.40(14)
C1 C11 C10 136.05(16)
C5 N1 N2 107.46(13)
C5 N1 C6 124.09(13)
N2 N1 C6 121.96(13)
C10 N2 N1 111.20(13)
C10 N2 C9 129.55(14)
N1 N2 C9 119.00(13)
C1 O2 S1 121.26(10)
C15 O1 H1 109.5

loop_
_geom_bond_atom_site_label_1
_geom_bond_atom_site_label_2
_geom_bond_distance
S1 O4 1.4294(15)
S1 O5 1.4372(14)
S1 O3 1.4413(14)
S1 O2 1.6532(12)
C10 N2 1.341(2)
C10 C11 1.427(2)
C10 C12 1.464(2)
C4 C3 1.379(2)
C4 C5 1.399(2)
C4 H4 0.9300
C5 N1 1.362(2)
C5 C11 1.403(2)
C3 C2 1.419(2)
C3 C18 1.504(2)
C2 C1 1.374(2)
C2 H2 0.9300
C8 C9 1.520(2)
C8 C7 1.521(2)
C8 H8A 0.9700
C8 H8B 0.9700
C1 O2 1.375(2)
C1 C11 1.424(2)
C9 N2 1.480(2)
C9 H9A 0.9700
C9 H9B 0.9700
C7 C6 1.515(2)
C7 H7A 0.9700
C7 H7B 0.9700
C6 N1 1.468(2)
C6 H6A 0.9700
C6 H6B 0.9700
C17 C16 1.380(3)
C17 C12 1.401(2)
C17 H17 0.9300
C15 O1 1.353(2)
C15 C16 1.398(2)
C15 C14 1.399(2)
C12 C13 1.406(2)
C13 C14 1.375(3)
C13 H13 0.9300
C16 H16 0.9300
C14 H14 0.9300
C18 H18A 0.9600
C18 H18B 0.9600
C18 H18C 0.9600
N1 N2 1.3715(19)
O1 H1 0.8200

loop_
_cod_related_entry_id
_cod_related_entry_code
_cod_related_entry_database
1 28285385 ChemSpider
